data_7027860
loop_
_publ_author_name
'Mann, Karen L. V.'
'Jeffery, John C.'
'McCleverty, Jon A.'
'Ward, Michael D.'

_publ_section_title
;
 Synthesis and co-ordination chemistry of the tetradentate chelating
 ligand 1,3-bis[3-(2-pyridyl)pyrazol-1-yl]propane: crystal structures of
 complexes with FeII, CuII, ZnII, AgI and PbII
;
_journal_issue 18
_journal_name_full 'Journal of the Chemical Society, Dalton Transactions'
_journal_page_first 3029
_journal_paper_doi 10.1039/a804501a
_journal_year 1998
_chemical_formula_sum 'C19 H18 Ag Cl N6 O4'
_chemical_formula_weight 537.71
_chemical_name_systematic
; 
 ? 
;
_space_group_IT_number 14
_symmetry_cell_setting monoclinic
_symmetry_space_group_name_Hall '-P 2yn'
_symmetry_space_group_name_H-M 'P 1 21/n 1'
_atom_sites_solution_hydrogens geom
_atom_sites_solution_primary direct
_atom_sites_solution_secondary difmap
_audit_creation_method SHELXL
_cell_angle_alpha 90.00
_cell_angle_beta 93.570(11)
_cell_angle_gamma 90.00
_cell_formula_units_Z 8
_cell_length_a 7.0405(10)
_cell_length_b 21.604(6)
_cell_length_c 26.427(5)
_cell_measurement_temperature 173(2)
_cell_volume 4011.8(15)
_computing_structure_refinement 'SHELXL-93 (Sheldrick, 1993)'
_computing_structure_solution 'SHELXS-86 (Sheldrick, 1990)'
_diffrn_ambient_temperature 173(2)
_diffrn_radiation_monochromator graphite
_diffrn_radiation_source 'fine-focus sealed tube'
_diffrn_radiation_type MoK\a
_diffrn_radiation_wavelength 0.71073
_diffrn_reflns_av_R_equivalents 0.0776
_diffrn_reflns_av_sigmaI/netI 0.1110
_diffrn_reflns_limit_h_max 8
_diffrn_reflns_limit_h_min -9
_diffrn_reflns_limit_k_max 28
_diffrn_reflns_limit_k_min -26
_diffrn_reflns_limit_l_max 34
_diffrn_reflns_limit_l_min -32
_diffrn_reflns_number 24520
_diffrn_reflns_theta_max 27.48
_diffrn_reflns_theta_min 1.54
_exptl_absorpt_coefficient_mu 1.180
_exptl_crystal_density_diffrn 1.781
_exptl_crystal_F_000 2160
_exptl_crystal_size_max 0.28
_exptl_crystal_size_mid 0.06
_exptl_crystal_size_min 0.04
_refine_diff_density_max 0.751
_refine_diff_density_min -0.785
_refine_diff_density_rms 0.114
_refine_ls_extinction_method none
_refine_ls_goodness_of_fit_all 0.985
_refine_ls_goodness_of_fit_obs 1.146
_refine_ls_matrix_type full
_refine_ls_number_parameters 559
_refine_ls_number_reflns 9024
_refine_ls_number_restraints 0
_refine_ls_restrained_S_all 0.985
_refine_ls_restrained_S_obs 1.146
_refine_ls_R_factor_all 0.1710
_refine_ls_R_factor_obs 0.0620
_refine_ls_shift/esd_max 0.001
_refine_ls_shift/esd_mean 0.000
_refine_ls_structure_factor_coef Fsqd
_refine_ls_weighting_details 'w=1/[\s^2^(Fo^2^)+(0.0549P)^2^+0.0000P] where P=(Fo^2^+2Fc^2^)/3'
_refine_ls_weighting_scheme calc
_refine_ls_wR_factor_all 0.1585
_refine_ls_wR_factor_obs 0.1178
_reflns_number_observed 3967
_reflns_number_total 9024
_reflns_observed_criterion >2sigma(I)
_cod_data_source_file a804501sup1.cif
_cod_data_source_block /glass/sad
_cod_depositor_comments
;
The following automatic conversions were performed:

'_symmetry_cell_setting' value 'Monoclinic' changed to 'monoclinic'
according to /home/saulius/struct/CIF-dictionaries/cif_core.dic
dictionary named 'cif_core.dic' version 2.4.2 from 2011-04-26.

Automatic conversion script
Id: cif_fix_values 1891 2012-01-12 08:04:46Z andrius 

The following automatic conversions were performed:

'_refine_ls_weighting_scheme' value 'calc
w=1/[\s^2^(Fo^2^)+(0.0549P)^2^+0.0000P] where P=(Fo^2^+2Fc^2^)/3' was
changed to 'calc'. New tag '_refine_ls_weighting_details' was
created. The value of the new tag was set to
'w=1/[\s^2^(Fo^2^)+(0.0549P)^2^+0.0000P] where P=(Fo^2^+2Fc^2^)/3'.

Automatic conversion script
Id: cif_fix_values 3143 2015-03-26 13:38:13Z robertas 

2018-03-07
Z value and formula fixed to values more according to usual
chemical conventions.                 miguel
;
_cod_original_formula_sum 'C76 H72 Ag4 Cl4 N24 O16'
_cod_original_formula_weight 2150.86
_cod_original_formula_units_Z 2
_cod_original_cell_volume 4011.8(14)
_cod_original_sg_symbol_H-M 'P 2(1) /n'
_cod_database_code 7027860

loop_
_symmetry_equiv_pos_as_xyz
'x, y, z'
'-x+1/2, y+1/2, -z+1/2'
'-x, -y, -z'
'x-1/2, -y-1/2, z-1/2'

loop_
_atom_site_aniso_label
_atom_site_aniso_U_11
_atom_site_aniso_U_22
_atom_site_aniso_U_33
_atom_site_aniso_U_23
_atom_site_aniso_U_13
_atom_site_aniso_U_12
Ag1 0.0595(5) 0.0258(3) 0.0356(3) 0.0021(3) 0.0042(3) 0.0016(3)
Ag2 0.0565(4) 0.0298(3) 0.0346(3) -0.0015(2) 0.0036(3) 0.0007(3)
C10 0.040(5) 0.032(4) 0.031(4) 0.006(3) 0.006(3) 0.006(3)
C11 0.050(5) 0.044(5) 0.026(4) 0.007(3) 0.008(4) 0.007(4)
N11 0.023(3) 0.034(3) 0.036(3) -0.003(3) 0.001(3) -0.003(3)
C12 0.038(5) 0.045(5) 0.042(4) 0.001(4) 0.012(4) 0.006(4)
C12 0.018(4) 0.032(4) 0.044(4) -0.002(3) -0.005(3) 0.001(3)
C16 0.020(4) 0.044(5) 0.034(4) 0.000(3) -0.004(3) 0.007(3)
C13 0.021(4) 0.042(5) 0.059(5) -0.001(4) -0.004(4) 0.004(3)
C14 0.030(5) 0.042(5) 0.063(6) 0.009(4) -0.013(4) -0.004(4)
C15 0.038(5) 0.040(5) 0.048(5) 0.010(4) 0.001(4) 0.003(4)
N21 0.027(3) 0.039(4) 0.040(4) -0.010(3) 0.002(3) 0.001(3)
N22 0.030(4) 0.032(4) 0.042(4) -0.011(3) 0.008(3) -0.002(3)
C23 0.045(5) 0.045(5) 0.045(5) -0.021(4) 0.013(4) -0.007(4)
C24 0.040(5) 0.026(4) 0.055(5) -0.007(4) 0.011(4) -0.006(3)
C25 0.016(4) 0.031(4) 0.048(4) -0.013(3) -0.001(3) -0.001(3)
C30 0.051(5) 0.035(5) 0.041(4) -0.001(3) 0.016(4) -0.008(4)
C40 0.043(5) 0.058(5) 0.027(3) -0.002(4) 0.006(3) -0.007(4)
C50 0.044(5) 0.028(4) 0.033(4) -0.010(3) 0.010(3) -0.012(3)
N61 0.036(4) 0.032(3) 0.024(3) 0.000(2) 0.007(3) -0.009(3)
N62 0.031(3) 0.034(3) 0.026(3) 0.005(2) 0.005(3) -0.002(3)
C63 0.038(5) 0.041(5) 0.037(4) 0.015(3) 0.008(4) 0.005(4)
C64 0.033(4) 0.031(4) 0.042(4) 0.000(3) 0.003(3) -0.003(3)
C65 0.020(4) 0.032(4) 0.022(3) 0.004(3) 0.004(3) 0.002(3)
N71 0.028(3) 0.033(3) 0.027(3) -0.003(2) 0.005(3) -0.006(3)
C72 0.024(4) 0.032(4) 0.031(4) -0.004(3) 0.008(3) 0.000(3)
C73 0.020(4) 0.036(4) 0.039(4) -0.001(3) -0.002(3) -0.004(3)
C74 0.032(4) 0.036(4) 0.043(4) -0.016(4) 0.004(4) -0.010(4)
C75 0.032(5) 0.061(6) 0.034(4) -0.019(4) 0.001(4) -0.016(4)
C76 0.027(4) 0.052(5) 0.025(4) 0.006(3) -0.005(3) -0.007(4)
N81 0.025(3) 0.027(3) 0.035(3) 0.000(3) 0.002(3) -0.003(3)
C82 0.022(4) 0.031(4) 0.033(4) 0.000(3) 0.005(3) -0.001(3)
C83 0.041(5) 0.029(4) 0.029(4) 0.001(3) 0.006(3) 0.003(3)
C84 0.037(5) 0.037(5) 0.048(5) 0.010(4) 0.007(4) 0.004(4)
C85 0.028(4) 0.064(6) 0.029(4) 0.014(4) -0.001(3) 0.006(4)
C86 0.023(4) 0.047(5) 0.032(4) 0.001(3) -0.001(3) 0.001(3)
N91 0.027(3) 0.035(3) 0.022(3) 0.001(2) 0.004(2) -0.008(3)
N92 0.024(3) 0.029(3) 0.029(3) 0.003(2) 0.003(2) -0.002(3)
C93 0.037(4) 0.039(4) 0.026(4) -0.004(3) 0.008(3) 0.002(3)
C94 0.028(4) 0.024(4) 0.039(4) -0.004(3) 0.010(3) 0.001(3)
C95 0.022(4) 0.019(3) 0.032(4) 0.003(3) 0.004(3) -0.002(3)
N131 0.034(4) 0.035(4) 0.041(4) 0.014(3) 0.011(3) 0.004(3)
N132 0.029(3) 0.027(3) 0.036(3) 0.007(3) 0.006(3) -0.002(3)
C133 0.042(5) 0.041(5) 0.045(4) 0.023(4) 0.002(4) -0.001(4)
C134 0.035(5) 0.040(5) 0.049(5) 0.012(4) 0.007(4) -0.005(4)
C135 0.026(4) 0.030(4) 0.039(4) 0.008(3) 0.006(3) -0.008(3)
N141 0.030(4) 0.030(3) 0.040(4) 0.006(3) 0.000(3) -0.004(3)
C142 0.021(4) 0.026(4) 0.044(4) 0.001(3) -0.002(3) -0.003(3)
C143 0.033(5) 0.030(4) 0.051(5) 0.004(3) -0.007(4) -0.008(3)
C144 0.032(5) 0.030(4) 0.070(6) -0.005(4) -0.011(4) -0.001(3)
C145 0.033(5) 0.062(6) 0.043(5) -0.009(4) 0.001(4) -0.015(4)
C146 0.024(4) 0.034(4) 0.043(4) -0.005(3) -0.001(3) -0.009(3)
Cl2 0.0440(12) 0.0349(10) 0.0404(10) 0.0042(8) -0.0004(9) 0.0046(9)
Cl1 0.0461(13) 0.0371(11) 0.0442(11) 0.0018(9) -0.0014(10) 0.0090(9)
O1 0.142(8) 0.194(9) 0.073(5) 0.015(5) 0.043(5) 0.100(7)
O2 0.111(6) 0.080(5) 0.088(5) -0.008(4) -0.040(4) -0.022(4)
O3 0.089(6) 0.055(5) 0.236(10) 0.064(6) 0.031(6) 0.009(4)
O4 0.085(5) 0.074(5) 0.108(5) -0.041(4) -0.054(4) 0.042(4)
O5 0.107(6) 0.043(4) 0.164(7) 0.012(4) -0.010(5) -0.034(4)
O6 0.060(4) 0.123(6) 0.049(4) -0.007(3) -0.016(3) 0.031(4)
O7 0.114(6) 0.143(7) 0.069(4) 0.021(4) 0.049(4) 0.054(6)
O8 0.066(4) 0.057(4) 0.073(4) 0.029(3) 0.008(3) 0.009(3)

loop_
_atom_site_label
_atom_site_type_symbol
_atom_site_fract_x
_atom_site_fract_y
_atom_site_fract_z
_atom_site_U_iso_or_equiv
_atom_site_thermal_displace_type
_atom_site_occupancy
_atom_site_calc_flag
_atom_site_refinement_flags
Ag1 Ag 0.61544(9) 0.74570(2) 0.11506(2) 0.0403(2) Uani 1 d .
Ag2 Ag 0.12803(9) 0.75092(3) 0.13899(2) 0.0403(2) Uani 1 d .
C10 C 0.4293(10) 0.7080(3) -0.0256(2) 0.034(2) Uani 1 d .
C11 C 0.5750(11) 0.7332(3) -0.0608(2) 0.040(2) Uani 1 d .
N11 N 0.1258(8) 0.8482(3) 0.1090(2) 0.0314(14) Uani 1 d .
C12 C 0.7519(11) 0.7623(3) -0.0348(3) 0.041(2) Uani 1 d .
C12 C 0.0829(9) 0.8956(3) 0.1399(3) 0.031(2) Uani 1 d .
C16 C 0.1501(9) 0.8620(3) 0.0609(2) 0.032(2) Uani 1 d .
H16 H 0.1753(9) 0.8288(3) 0.0387(2) 0.039 Uiso 1 calc R
C13 C 0.0648(10) 0.9559(4) 0.1222(3) 0.041(2) Uani 1 d .
H13 H 0.0324(10) 0.9882(4) 0.1445(3) 0.049 Uiso 1 calc R
C14 C 0.0939(10) 0.9686(4) 0.0727(3) 0.046(2) Uani 1 d .
H14 H 0.0813(10) 1.0098(4) 0.0603(3) 0.055 Uiso 1 calc R
C15 C 0.1415(11) 0.9215(3) 0.0406(3) 0.042(2) Uani 1 d .
H15 H 0.1672(11) 0.9293(3) 0.0063(3) 0.050 Uiso 1 calc R
N21 N 0.0353(8) 0.8203(3) 0.2069(2) 0.0351(14) Uani 1 d .
N22 N 0.0133(8) 0.8221(3) 0.2579(2) 0.0344(14) Uani 1 d .
C23 C 0.0153(11) 0.8810(3) 0.2748(3) 0.045(2) Uani 1 d .
H23 H 0.0010(11) 0.8937(3) 0.3088(3) 0.054 Uiso 1 calc R
C24 C 0.0414(10) 0.9190(3) 0.2349(3) 0.040(2) Uani 1 d .
H24 H 0.0489(10) 0.9629(3) 0.2352(3) 0.048 Uiso 1 calc R
C25 C 0.0548(9) 0.8797(3) 0.1930(3) 0.032(2) Uani 1 d .
C30 C -0.0097(11) 0.7642(3) 0.2870(3) 0.042(2) Uani 1 d .
C40 C 0.1736(11) 0.7444(3) 0.3155(2) 0.042(2) Uani 1 d .
C50 C 0.3300(10) 0.7242(3) 0.2821(2) 0.035(2) Uani 1 d .
N61 N 0.2364(8) 0.6743(2) 0.2005(2) 0.0308(14) Uani 1 d .
N62 N 0.2741(8) 0.6692(3) 0.2512(2) 0.0304(13) Uani 1 d .
C63 C 0.2563(10) 0.6098(3) 0.2669(3) 0.039(2) Uani 1 d .
H63 H 0.2742(10) 0.5952(3) 0.3007(3) 0.046 Uiso 1 calc R
C64 C 0.2079(10) 0.5748(3) 0.2250(3) 0.035(2) Uani 1 d .
H64 H 0.1860(10) 0.5315(3) 0.2236(3) 0.042 Uiso 1 calc R
C65 C 0.1976(9) 0.6169(3) 0.1844(2) 0.0248(15) Uani 1 d .
N71 N 0.1130(8) 0.6559(3) 0.1012(2) 0.0291(13) Uani 1 d .
C72 C 0.1550(9) 0.6061(3) 0.1300(2) 0.029(2) Uani 1 d .
C73 C 0.1600(9) 0.5480(3) 0.1087(2) 0.032(2) Uani 1 d .
H73 H 0.1847(9) 0.5129(3) 0.1297(2) 0.038 Uiso 1 calc R
C74 C 0.1298(10) 0.5407(3) 0.0576(3) 0.037(2) Uani 1 d .
H74 H 0.1342(10) 0.5006(3) 0.0430(3) 0.044 Uiso 1 calc R
C75 C 0.0932(10) 0.5913(4) 0.0276(3) 0.043(2) Uani 1 d .
H75 H 0.0742(10) 0.5876(4) -0.0081(3) 0.051 Uiso 1 calc R
C76 C 0.0848(9) 0.6476(3) 0.0511(2) 0.035(2) Uani 1 d .
H76 H 0.0572(9) 0.6829(3) 0.0306(2) 0.042 Uiso 1 calc R
N81 N 0.6620(8) 0.6532(2) 0.1555(2) 0.0290(13) Uani 1 d .
C82 C 0.6536(9) 0.6012(3) 0.1266(2) 0.028(2) Uani 1 d .
C83 C 0.6849(10) 0.5430(3) 0.1485(2) 0.033(2) Uani 1 d .
H83 H 0.6818(10) 0.5069(3) 0.1280(2) 0.039 Uiso 1 calc R
C84 C 0.7202(10) 0.5383(3) 0.2001(3) 0.040(2) Uani 1 d .
H84 H 0.7432(10) 0.4989(3) 0.2152(3) 0.049 Uiso 1 calc R
C85 C 0.7223(10) 0.5904(4) 0.2297(3) 0.041(2) Uani 1 d .
H85 H 0.7422(10) 0.5878(4) 0.2655(3) 0.049 Uiso 1 calc R
C86 C 0.6940(9) 0.6476(3) 0.2053(2) 0.034(2) Uani 1 d .
H86 H 0.6979(9) 0.6841(3) 0.2254(2) 0.041 Uiso 1 calc R
N91 N 0.5432(8) 0.6636(3) 0.0555(2) 0.0279(13) Uani 1 d .
N92 N 0.5104(7) 0.6572(2) 0.0050(2) 0.0271(13) Uani 1 d .
C93 C 0.5536(10) 0.5992(3) -0.0097(2) 0.034(2) Uani 1 d .
H93 H 0.5424(10) 0.5837(3) -0.0434(2) 0.040 Uiso 1 calc R
C94 C 0.6157(9) 0.5672(3) 0.0322(2) 0.030(2) Uani 1 d .
H94 H 0.6564(9) 0.5253(3) 0.0338(2) 0.036 Uiso 1 calc R
C95 C 0.6073(9) 0.6086(3) 0.0726(2) 0.0241(15) Uani 1 d .
N131 N 0.7083(8) 0.8189(3) -0.0068(2) 0.0360(15) Uani 1 d .
N132 N 0.6825(8) 0.8164(2) 0.0437(2) 0.0303(13) Uani 1 d .
C133 C 0.6842(10) 0.8759(3) -0.0255(3) 0.043(2) Uani 1 d .
H133 H 0.6951(10) 0.8880(3) -0.0598(3) 0.051 Uiso 1 calc R
C134 C 0.6406(10) 0.9140(4) 0.0140(3) 0.041(2) Uani 1 d .
H134 H 0.6155(10) 0.9572(4) 0.0128(3) 0.049 Uiso 1 calc R
C135 C 0.6412(10) 0.8752(3) 0.0564(3) 0.032(2) Uani 1 d .
N141 N 0.5892(8) 0.8431(3) 0.1425(2) 0.0337(14) Uani 1 d .
C142 C 0.6028(9) 0.8899(3) 0.1090(3) 0.031(2) Uani 1 d .
C143 C 0.5795(10) 0.9506(3) 0.1239(3) 0.038(2) Uani 1 d .
H143 H 0.5846(10) 0.9831(3) 0.0998(3) 0.046 Uiso 1 calc R
C144 C 0.5484(10) 0.9640(3) 0.1740(3) 0.045(2) Uani 1 d .
H144 H 0.5359(10) 1.0056(3) 0.1848(3) 0.054 Uiso 1 calc R
C145 C 0.5360(11) 0.9160(4) 0.2079(3) 0.046(2) Uani 1 d .
H145 H 0.5124(11) 0.9239(4) 0.2423(3) 0.056 Uiso 1 calc R
C146 C 0.5585(10) 0.8554(3) 0.1909(3) 0.034(2) Uani 1 d .
Cl2 Cl 0.8270(3) 0.13393(8) 0.10761(7) 0.0399(5) Uani 1 d .
Cl1 Cl 0.9367(3) 0.37649(9) 0.13271(7) 0.0427(5) Uani 1 d .
O1 O 1.0655(12) 0.3630(4) 0.0966(3) 0.135(4) Uani 1 d .
O2 O 1.0119(11) 0.4235(3) 0.1652(2) 0.095(2) Uani 1 d .
O3 O 0.9075(11) 0.3251(3) 0.1637(4) 0.126(3) Uani 1 d .
O4 O 0.7644(9) 0.3985(3) 0.1094(2) 0.091(2) Uani 1 d .
O5 O 0.7516(11) 0.0771(3) 0.0884(3) 0.106(3) Uani 1 d .
O6 O 1.0219(9) 0.1239(3) 0.1227(2) 0.078(2) Uani 1 d .
O7 O 0.7303(11) 0.1576(4) 0.1478(2) 0.107(3) Uani 1 d .
O8 O 0.8163(8) 0.1768(3) 0.0663(2) 0.065(2) Uani 1 d .

loop_
_atom_type_symbol
_atom_type_description
_atom_type_scat_dispersion_real
_atom_type_scat_dispersion_imag
_atom_type_scat_source
C C 0.0033 0.0016 'International Tables Vol C Tables 4.2.6.8 and 6.1.1.4'
H H 0.0000 0.0000 'International Tables Vol C Tables 4.2.6.8 and 6.1.1.4'
N N 0.0061 0.0033 'International Tables Vol C Tables 4.2.6.8 and 6.1.1.4'
O O 0.0106 0.0060 'International Tables Vol C Tables 4.2.6.8 and 6.1.1.4'
Cl Cl 0.1484 0.1585 'International Tables Vol C Tables 4.2.6.8 and 6.1.1.4'
Ag Ag -0.8971 1.1015 'International Tables Vol C Tables 4.2.6.8 and 6.1.1.4'

loop_
_geom_angle_atom_site_label_1
_geom_angle_atom_site_label_2
_geom_angle_atom_site_label_3
_geom_angle
N141 Ag1 N81 133.2(2)
N141 Ag1 N91 152.5(2)
N81 Ag1 N91 71.3(2)
N141 Ag1 N132 72.1(2)
N81 Ag1 N132 149.6(2)
N91 Ag1 N132 89.9(2)
N11 Ag2 N71 133.5(2)
N11 Ag2 N61 151.1(2)
N71 Ag2 N61 71.4(2)
N11 Ag2 N21 72.0(2)
N71 Ag2 N21 149.4(2)
N61 Ag2 N21 90.8(2)
N92 C10 C11 110.6(6)
C12 C11 C10 115.8(6)
C16 N11 C12 117.0(6)
C16 N11 Ag2 123.4(5)
C12 N11 Ag2 119.4(4)
N131 C12 C11 112.4(6)
N11 C12 C13 121.7(7)
N11 C12 C25 116.5(6)
C13 C12 C25 121.8(6)
N11 C16 C15 124.9(7)
C14 C13 C12 119.7(7)
C13 C14 C15 120.0(7)
C14 C15 C16 116.6(7)
C25 N21 N22 105.2(5)
C25 N21 Ag2 110.3(4)
N22 N21 Ag2 142.1(4)
C23 N22 N21 110.8(6)
C23 N22 C30 128.5(6)
N21 N22 C30 120.7(5)
N22 C23 C24 108.2(6)
C23 C24 C25 105.4(7)
N21 C25 C24 110.5(6)
N21 C25 C12 120.4(6)
C24 C25 C12 129.1(7)
N22 C30 C40 112.3(6)
C30 C40 C50 114.8(6)
N62 C50 C40 112.0(6)
C65 N61 N62 105.3(5)
C65 N61 Ag2 111.9(4)
N62 N61 Ag2 139.2(4)
C63 N62 N61 111.2(5)
C63 N62 C50 128.1(6)
N61 N62 C50 120.6(5)
N62 C63 C64 107.4(6)
C63 C64 C65 105.0(6)
N61 C65 C64 111.0(6)
N61 C65 C72 119.1(6)
C64 C65 C72 130.0(6)
C76 N71 C72 117.8(6)
C76 N71 Ag2 123.7(5)
C72 N71 Ag2 118.1(4)
N71 C72 C73 120.6(6)
N71 C72 C65 116.9(6)
C73 C72 C65 122.5(6)
C74 C73 C72 120.4(7)
C73 C74 C75 119.6(7)
C74 C75 C76 117.4(7)
N71 C76 C75 124.1(7)
C86 N81 C82 118.9(6)
C86 N81 Ag1 123.7(5)
C82 N81 Ag1 117.4(4)
N81 C82 C83 120.6(6)
N81 C82 C95 117.4(6)
C83 C82 C95 121.9(6)
C84 C83 C82 119.5(6)
C85 C84 C83 120.1(7)
C84 C85 C86 117.7(7)
N81 C86 C85 123.1(7)
C95 N91 N92 106.1(5)
C95 N91 Ag1 112.2(4)
N92 N91 Ag1 137.8(4)
N91 N92 C93 110.7(5)
N91 N92 C10 120.7(5)
C93 N92 C10 128.6(5)
N92 C93 C94 107.7(6)
C93 C94 C95 105.7(6)
N91 C95 C94 109.8(6)
N91 C95 C82 118.8(6)
C94 C95 C82 131.4(6)
C133 N131 N132 112.3(6)
C133 N131 C12 127.2(6)
N132 N131 C12 120.4(5)
C135 N132 N131 104.5(5)
C135 N132 Ag1 109.6(4)
N131 N132 Ag1 144.1(4)
N131 C133 C134 107.4(6)
C133 C134 C135 104.9(7)
N132 C135 C134 110.9(6)
N132 C135 C142 119.6(6)
C134 C135 C142 129.6(7)
C146 N141 C142 120.0(6)
C146 N141 Ag1 121.2(4)
C142 N141 Ag1 118.8(5)
N141 C142 C143 120.7(7)
N141 C142 C135 118.9(6)
C143 C142 C135 120.4(6)
C142 C143 C144 119.9(7)
C145 C144 C143 118.9(7)
C144 C145 C146 119.0(7)
N141 C146 C145 121.4(7)
O7 Cl2 O6 110.5(4)
O7 Cl2 O5 113.6(5)
O6 Cl2 O5 107.6(4)
O7 Cl2 O8 109.8(4)
O6 Cl2 O8 108.5(4)
O5 Cl2 O8 106.6(4)
O1 Cl1 O3 111.1(5)
O1 Cl1 O4 110.6(5)
O3 Cl1 O4 111.6(5)
O1 Cl1 O2 109.5(5)
O3 Cl1 O2 106.1(5)
O4 Cl1 O2 107.7(4)

loop_
_geom_bond_atom_site_label_1
_geom_bond_atom_site_label_2
_geom_bond_distance
Ag1 N141 2.237(6)
Ag1 N81 2.281(5)
Ag1 N91 2.405(5)
Ag1 N132 2.495(5)
Ag2 N11 2.246(6)
Ag2 N71 2.281(5)
Ag2 N61 2.411(5)
Ag2 N21 2.457(5)
C10 N92 1.459(8)
C10 C11 1.526(9)
C11 C12 1.520(11)
N11 C16 1.326(8)
N11 C12 1.356(8)
C12 N131 1.472(9)
C12 C13 1.387(9)
C12 C25 1.470(9)
C16 C15 1.394(9)
C13 C14 1.366(10)
C14 C15 1.379(10)
N21 C25 1.343(8)
N21 N22 1.366(7)
N22 C23 1.347(8)
N22 C30 1.484(9)
C23 C24 1.358(10)
C24 C25 1.404(9)
C30 C40 1.515(11)
C40 C50 1.517(9)
C50 N62 1.481(8)
N61 C65 1.333(8)
N61 N62 1.355(7)
N62 C63 1.355(8)
C63 C64 1.365(9)
C64 C65 1.404(9)
C65 C72 1.468(8)
N71 C76 1.339(7)
N71 C72 1.342(8)
C72 C73 1.376(9)
C73 C74 1.364(9)
C74 C75 1.365(10)
C75 C76 1.368(9)
N81 C86 1.326(8)
N81 C82 1.358(8)
C82 C83 1.396(9)
C82 C95 1.451(8)
C83 C84 1.373(9)
C84 C85 1.369(10)
C85 C86 1.403(10)
N91 C95 1.340(8)
N91 N92 1.345(7)
N92 C93 1.352(8)
C93 C94 1.356(9)
C94 C95 1.397(8)
N131 C133 1.333(8)
N131 N132 1.358(7)
N132 C135 1.351(8)
C133 C134 1.381(10)
C134 C135 1.397(9)
C135 C142 1.469(9)
N141 C146 1.338(8)
N141 C142 1.351(8)
C142 C143 1.380(9)
C143 C144 1.388(10)
C144 C145 1.376(10)
C145 C146 1.396(10)
Cl2 O7 1.394(6)
Cl2 O6 1.422(6)
Cl2 O5 1.419(7)
Cl2 O8 1.431(5)
Cl1 O1 1.388(7)
Cl1 O3 1.403(7)
Cl1 O4 1.409(6)
Cl1 O2 1.412(6)
